data_4118755
loop_
_publ_author_name
'Charles W. Machan'
'Mario Adelhardt'
'Amy A. Sarjeant'
'Charlotte L. Stern'
'J\"org Sutter'
'Karsten Meyer'
'Chad A. Mirkin'

_publ_section_title
;
 One-Pot Synthesis of an Fe(II) Bis-Terpyridine Complex with
 Allosterically Regulated Electronic Properties
;
_journal_name_full 'Journal of the American Chemical Society'
_journal_page_first 16921
_journal_page_last 16924
_journal_paper_doi 10.1021/ja3045019
_journal_volume 134
_journal_year 2012
_chemical_formula_moiety 'C44 H41 N3 P2 Pt S2, 2(F6 P), C H2 Cl2 '
_chemical_formula_sum 'C45 H43 Cl2 F12 N3 P4 Pt S2'
_chemical_formula_weight 1307.81
_chemical_name_systematic
; 
 ? 
;
_space_group_IT_number 14
_symmetry_cell_setting monoclinic
_symmetry_space_group_name_Hall '-P 2yn'
_symmetry_space_group_name_H-M 'P 1 21/n 1'
_atom_sites_solution_hydrogens geom
_atom_sites_solution_primary direct
_atom_sites_solution_secondary difmap
_audit_creation_method SHELXL-97
_cell_angle_alpha 90.00
_cell_angle_beta 98.507(4)
_cell_angle_gamma 90.00
_cell_formula_units_Z 4
_cell_length_a 13.9318(10)
_cell_length_b 14.0436(9)
_cell_length_c 25.6532(18)
_cell_measurement_reflns_used 9816
_cell_measurement_temperature 100(2)
_cell_measurement_theta_max 29.97
_cell_measurement_theta_min 2.48
_cell_volume 4963.9(6)
_computing_cell_refinement 'Bruker SAINT'
_computing_data_collection 'Bruker APEX2'
_computing_data_reduction 'Bruker SAINT'
_computing_molecular_graphics 'Bruker SHELXTL'
_computing_publication_material 'Bruker SHELXTL'
_computing_structure_refinement 'SHELXL-97 (Sheldrick, 2008)'
_computing_structure_solution 'SHELXS-97 (Sheldrick, 2008)'
_diffrn_ambient_temperature 100(2)
_diffrn_measured_fraction_theta_full 0.970
_diffrn_measured_fraction_theta_max 0.970
_diffrn_measurement_device_type 'Bruker APEX-II CCD'
_diffrn_measurement_method '\f and \w scans'
_diffrn_radiation_monochromator graphite
_diffrn_radiation_source 'fine-focus sealed tube'
_diffrn_radiation_type MoK\a
_diffrn_radiation_wavelength 0.71073
_diffrn_reflns_av_R_equivalents 0.0690
_diffrn_reflns_av_sigmaI/netI 0.0872
_diffrn_reflns_limit_h_max 19
_diffrn_reflns_limit_h_min -19
_diffrn_reflns_limit_k_max 19
_diffrn_reflns_limit_k_min -18
_diffrn_reflns_limit_l_max 36
_diffrn_reflns_limit_l_min -35
_diffrn_reflns_number 58996
_diffrn_reflns_theta_full 30.06
_diffrn_reflns_theta_max 30.06
_diffrn_reflns_theta_min 1.57
_diffrn_standards_number 0
_exptl_absorpt_coefficient_mu 3.230
_exptl_absorpt_correction_T_max 0.7460
_exptl_absorpt_correction_T_min 0.5710
_exptl_absorpt_correction_type multi-scan
_exptl_absorpt_process_details 'SADABS, Bruker'
_exptl_crystal_colour colourless
_exptl_crystal_density_diffrn 1.750
_exptl_crystal_description plate
_exptl_crystal_F_000 2584
_exptl_crystal_size_max 0.37
_exptl_crystal_size_mid 0.24
_exptl_crystal_size_min 0.08
_refine_diff_density_max 3.227
_refine_diff_density_min -3.127
_refine_diff_density_rms 0.200
_refine_ls_extinction_method none
_refine_ls_goodness_of_fit_ref 1.038
_refine_ls_hydrogen_treatment constr
_refine_ls_matrix_type full
_refine_ls_number_parameters 623
_refine_ls_number_reflns 14128
_refine_ls_number_restraints 0
_refine_ls_restrained_S_all 1.038
_refine_ls_R_factor_all 0.1070
_refine_ls_R_factor_gt 0.0565
_refine_ls_shift/su_max 0.000
_refine_ls_shift/su_mean 0.000
_refine_ls_structure_factor_coef Fsqd
_refine_ls_weighting_details 'calc w=1/[\s^2^(Fo^2^)+(0.0593P)^2^+26.8406P] where P=(Fo^2^+2Fc^2^)/3'
_refine_ls_weighting_scheme calc
_refine_ls_wR_factor_gt 0.1269
_refine_ls_wR_factor_ref 0.1516
_reflns_number_gt 9162
_reflns_number_total 14128
_reflns_threshold_expression >2sigma(I)
_cod_data_source_file ja3045019_si_002_5.cif
_cod_data_source_block n1428
_cod_database_code 4118755

loop_
_symmetry_equiv_pos_as_xyz
'x, y, z'
'-x+1/2, y+1/2, -z+1/2'
'-x, -y, -z'
'x-1/2, -y-1/2, z-1/2'

loop_
_atom_site_label
_atom_site_type_symbol
_atom_site_fract_x
_atom_site_fract_y
_atom_site_fract_z
_atom_site_U_iso_or_equiv
_atom_site_adp_type
_atom_site_occupancy
_atom_site_symmetry_multiplicity
_atom_site_calc_flag
_atom_site_refinement_flags
Pt1 Pt 0.252815(18) 0.818985(18) 0.120998(9) 0.02127(7) Uani 1 1 d .
Cl1 Cl 0.3752(2) 0.0942(3) 0.74300(14) 0.0936(11) Uani 1 1 d .
Cl2 Cl 0.2001(2) 0.1561(3) 0.77765(13) 0.0895(10) Uani 1 1 d .
S1 S 0.29177(12) 0.95038(13) 0.07131(6) 0.0253(3) Uani 1 1 d .
S2 S 0.38652(12) 0.85301(12) 0.18528(6) 0.0242(3) Uani 1 1 d .
P1 P 0.14449(12) 0.78030(13) 0.04940(6) 0.0226(3) Uani 1 1 d .
P2 P 0.21104(12) 0.71281(13) 0.18015(6) 0.0216(3) Uani 1 1 d .
P3 P 0.45435(15) 0.38499(15) 0.86458(8) 0.0354(5) Uani 1 1 d .
P4 P 0.90656(14) 0.88187(14) 0.87609(7) 0.0299(4) Uani 1 1 d .
F1 F 0.5171(4) 0.2932(4) 0.8827(2) 0.0631(15) Uani 1 1 d .
F2 F 0.3959(4) 0.4794(4) 0.84685(19) 0.0527(13) Uani 1 1 d .
F3 F 0.4548(4) 0.4144(4) 0.92450(18) 0.0530(13) Uani 1 1 d .
F4 F 0.5541(3) 0.4430(4) 0.86429(19) 0.0482(12) Uani 1 1 d .
F5 F 0.4556(4) 0.3561(4) 0.80414(19) 0.0550(14) Uani 1 1 d .
F6 F 0.3565(4) 0.3293(4) 0.8649(3) 0.0754(19) Uani 1 1 d .
F7 F 0.9880(4) 0.8113(4) 0.9030(2) 0.0626(16) Uani 1 1 d .
F8 F 0.8249(3) 0.9517(4) 0.84841(18) 0.0465(12) Uani 1 1 d .
F9 F 0.9741(4) 0.9707(3) 0.89580(18) 0.0499(13) Uani 1 1 d .
F10 F 0.9530(3) 0.8798(4) 0.82245(18) 0.0460(12) Uani 1 1 d .
F11 F 0.8391(3) 0.7942(3) 0.85630(18) 0.0452(12) Uani 1 1 d .
F12 F 0.8616(4) 0.8864(3) 0.92992(17) 0.0473(12) Uani 1 1 d .
N1 N 0.6090(4) 0.9198(4) 0.0530(2) 0.0275(12) Uani 1 1 d .
N2 N 0.5131(5) 0.7228(5) -0.0282(3) 0.0436(17) Uani 1 1 d .
N3 N 0.6170(6) 1.1283(7) 0.1334(4) 0.078(3) Uani 1 1 d .
C1 C 0.2209(5) 0.9360(5) 0.0060(2) 0.0283(15) Uani 1 1 d .
H1A H 0.2102 0.9987 -0.0115 0.034 Uiso 1 1 calc R
H1B H 0.2563 0.8948 -0.0161 0.034 Uiso 1 1 calc R
C2 C 0.1239(5) 0.8907(5) 0.0123(3) 0.0302(15) Uani 1 1 d .
H2A H 0.0864 0.8776 -0.0228 0.036 Uiso 1 1 calc R
H2B H 0.0858 0.9352 0.0312 0.036 Uiso 1 1 calc R
C3 C 0.2016(5) 0.6990(5) 0.0085(2) 0.0248(14) Uani 1 1 d .
C4 C 0.2790(5) 0.6433(5) 0.0305(3) 0.0300(15) Uani 1 1 d .
H4 H 0.3023 0.6473 0.0672 0.036 Uiso 1 1 calc R
C5 C 0.3227(5) 0.5811(5) -0.0015(3) 0.0336(16) Uani 1 1 d .
H5 H 0.3756 0.5423 0.0134 0.040 Uiso 1 1 calc R
C6 C 0.2886(5) 0.5763(6) -0.0547(3) 0.0353(17) Uani 1 1 d .
H6 H 0.3182 0.5340 -0.0764 0.042 Uiso 1 1 calc R
C7 C 0.2137(6) 0.6313(6) -0.0762(3) 0.0409(19) Uani 1 1 d .
H7 H 0.1914 0.6273 -0.1130 0.049 Uiso 1 1 calc R
C8 C 0.1690(5) 0.6933(6) -0.0454(3) 0.0394(19) Uani 1 1 d .
H8 H 0.1163 0.7318 -0.0610 0.047 Uiso 1 1 calc R
C9 C 0.0250(5) 0.7355(5) 0.0554(2) 0.0266(14) Uani 1 1 d .
C10 C -0.0091(5) 0.6508(5) 0.0318(3) 0.0307(15) Uani 1 1 d .
H10 H 0.0302 0.6152 0.0116 0.037 Uiso 1 1 calc R
C11 C -0.1005(5) 0.6182(6) 0.0378(3) 0.0379(18) Uani 1 1 d .
H11 H -0.1235 0.5599 0.0219 0.046 Uiso 1 1 calc R
C12 C -0.1583(6) 0.6696(6) 0.0666(3) 0.043(2) Uani 1 1 d .
H12 H -0.2214 0.6471 0.0701 0.051 Uiso 1 1 calc R
C13 C -0.1249(5) 0.7536(6) 0.0905(3) 0.0394(19) Uani 1 1 d .
H13 H -0.1644 0.7882 0.1111 0.047 Uiso 1 1 calc R
C14 C -0.0334(5) 0.7876(6) 0.0846(3) 0.0320(16) Uani 1 1 d .
H14 H -0.0109 0.8462 0.1005 0.038 Uiso 1 1 calc R
C15 C 0.3763(5) 0.7731(5) 0.2404(3) 0.0292(15) Uani 1 1 d .
H15A H 0.4419 0.7577 0.2589 0.035 Uiso 1 1 calc R
H15B H 0.3399 0.8053 0.2657 0.035 Uiso 1 1 calc R
C16 C 0.3247(5) 0.6824(5) 0.2213(2) 0.0263(13) Uani 1 1 d .
H16A H 0.3117 0.6437 0.2517 0.032 Uiso 1 1 calc R
H16B H 0.3659 0.6446 0.2007 0.032 Uiso 1 1 calc R
C17 C 0.3648(6) 0.9674(5) 0.2133(3) 0.0349(17) Uani 1 1 d .
H17A H 0.3051 0.9646 0.2292 0.052 Uiso 1 1 calc R
H17B H 0.3580 1.0159 0.1856 0.052 Uiso 1 1 calc R
H17C H 0.4195 0.9837 0.2404 0.052 Uiso 1 1 calc R
C18 C 0.1528(5) 0.6003(5) 0.1622(2) 0.0271(15) Uani 1 1 d .
C19 C 0.0525(5) 0.5907(5) 0.1603(3) 0.0332(16) Uani 1 1 d .
H19 H 0.0152 0.6438 0.1683 0.040 Uiso 1 1 calc R
C20 C 0.0070(6) 0.5047(6) 0.1468(3) 0.0416(19) Uani 1 1 d .
H20 H -0.0613 0.4990 0.1451 0.050 Uiso 1 1 calc R
C21 C 0.0615(7) 0.4278(6) 0.1359(3) 0.045(2) Uani 1 1 d .
H21 H 0.0307 0.3683 0.1271 0.054 Uiso 1 1 calc R
C22 C 0.1595(7) 0.4358(6) 0.1375(3) 0.043(2) Uani 1 1 d .
H22 H 0.1964 0.3819 0.1301 0.051 Uiso 1 1 calc R
C23 C 0.2068(6) 0.5245(5) 0.1502(3) 0.0347(17) Uani 1 1 d .
H23 H 0.2747 0.5307 0.1504 0.042 Uiso 1 1 calc R
C24 C 0.1384(5) 0.7716(5) 0.2239(3) 0.0269(14) Uani 1 1 d .
C25 C 0.1205(6) 0.7228(6) 0.2689(3) 0.0380(18) Uani 1 1 d .
H25 H 0.1454 0.6604 0.2760 0.046 Uiso 1 1 calc R
C26 C 0.0658(7) 0.7665(6) 0.3033(3) 0.046(2) Uani 1 1 d .
H26 H 0.0530 0.7338 0.3339 0.055 Uiso 1 1 calc R
C27 C 0.0299(6) 0.8577(6) 0.2928(3) 0.0409(19) Uani 1 1 d .
H27 H -0.0081 0.8871 0.3161 0.049 Uiso 1 1 calc R
C28 C 0.0490(5) 0.9056(6) 0.2489(3) 0.0351(17) Uani 1 1 d .
H28 H 0.0254 0.9686 0.2424 0.042 Uiso 1 1 calc R
C29 C 0.1029(5) 0.8624(5) 0.2137(3) 0.0289(15) Uani 1 1 d .
H29 H 0.1151 0.8954 0.1830 0.035 Uiso 1 1 calc R
C30 C 0.4146(5) 0.9369(5) 0.0611(2) 0.0241(14) Uani 1 1 d .
C31 C 0.4442(5) 0.8659(5) 0.0303(3) 0.0287(15) Uani 1 1 d .
H31 H 0.3994 0.8214 0.0126 0.034 Uiso 1 1 calc R
C32 C 0.5433(5) 0.8619(5) 0.0262(2) 0.0268(14) Uani 1 1 d .
C33 C 0.5780(5) 0.7883(5) -0.0080(3) 0.0320(16) Uani 1 1 d .
C34 C 0.6725(5) 0.7880(6) -0.0188(3) 0.0370(18) Uani 1 1 d .
H34 H 0.7171 0.8359 -0.0047 0.044 Uiso 1 1 calc R
C35 C 0.7009(6) 0.7161(6) -0.0508(3) 0.043(2) Uani 1 1 d .
H35 H 0.7651 0.7141 -0.0590 0.052 Uiso 1 1 calc R
C36 C 0.6343(6) 0.6486(6) -0.0700(3) 0.0424(19) Uani 1 1 d .
H36 H 0.6522 0.5983 -0.0914 0.051 Uiso 1 1 calc R
C37 C 0.5430(6) 0.6535(6) -0.0584(3) 0.045(2) Uani 1 1 d .
H37 H 0.4978 0.6060 -0.0722 0.053 Uiso 1 1 calc R
C38 C 0.4800(5) 1.0002(5) 0.0877(3) 0.0271(14) Uani 1 1 d .
H38 H 0.4594 1.0507 0.1081 0.033 Uiso 1 1 calc R
C39 C 0.5773(5) 0.9867(5) 0.0835(3) 0.0277(15) Uani 1 1 d .
C40 C 0.6508(6) 1.0491(6) 0.1141(3) 0.0396(19) Uani 1 1 d .
C41 C 0.7479(5) 1.0243(6) 0.1228(3) 0.0387(18) Uani 1 1 d .
H41 H 0.7695 0.9671 0.1085 0.046 Uiso 1 1 calc R
C42 C 0.8131(7) 1.0841(8) 0.1527(4) 0.058(3) Uani 1 1 d .
H42 H 0.8801 1.0685 0.1599 0.070 Uiso 1 1 calc R
C43 C 0.7791(8) 1.1647(10) 0.1711(6) 0.092(5) Uani 1 1 d .
H43 H 0.8226 1.2089 0.1901 0.110 Uiso 1 1 calc R
C44 C 0.6814(9) 1.1834(11) 0.1624(7) 0.120(7) Uani 1 1 d .
H44 H 0.6586 1.2388 0.1780 0.144 Uiso 1 1 calc R
C45 C 0.3252(8) 0.1525(9) 0.7870(5) 0.076(4) Uani 1 1 d .
H45A H 0.3496 0.2188 0.7882 0.091 Uiso 1 1 calc R
H45B H 0.3474 0.1236 0.8219 0.091 Uiso 1 1 calc R

loop_
_atom_site_aniso_label
_atom_site_aniso_U_11
_atom_site_aniso_U_22
_atom_site_aniso_U_33
_atom_site_aniso_U_23
_atom_site_aniso_U_13
_atom_site_aniso_U_12
Pt1 0.02354(12) 0.02574(14) 0.01521(11) 0.00000(10) 0.00507(8) -0.00086(11)
Cl1 0.0689(19) 0.111(3) 0.096(2) -0.036(2) -0.0066(17) 0.0072(18)
Cl2 0.072(2) 0.123(3) 0.077(2) 0.0140(19) 0.0210(16) -0.0023(18)
S1 0.0254(8) 0.0308(9) 0.0205(7) 0.0040(7) 0.0057(6) -0.0015(7)
S2 0.0281(8) 0.0257(9) 0.0186(7) -0.0020(6) 0.0029(6) -0.0029(7)
P1 0.0253(8) 0.0243(9) 0.0186(7) -0.0029(7) 0.0050(6) 0.0010(7)
P2 0.0245(8) 0.0248(9) 0.0161(7) 0.0004(6) 0.0053(6) 0.0003(6)
P3 0.0380(11) 0.0376(12) 0.0349(10) -0.0030(8) 0.0192(8) 0.0024(9)
P4 0.0313(10) 0.0299(10) 0.0265(9) -0.0048(7) -0.0029(7) 0.0050(8)
F1 0.080(4) 0.046(3) 0.071(4) 0.003(3) 0.034(3) 0.021(3)
F2 0.054(3) 0.060(3) 0.047(3) 0.008(2) 0.015(2) 0.018(2)
F3 0.064(3) 0.064(3) 0.036(3) -0.004(2) 0.022(2) 0.015(3)
F4 0.039(3) 0.058(3) 0.050(3) -0.010(2) 0.014(2) -0.004(2)
F5 0.046(3) 0.084(4) 0.040(3) -0.024(3) 0.020(2) -0.011(3)
F6 0.065(4) 0.079(4) 0.094(5) -0.023(3) 0.051(3) -0.029(3)
F7 0.062(3) 0.053(3) 0.062(3) -0.011(3) -0.024(3) 0.026(3)
F8 0.041(3) 0.057(3) 0.044(3) 0.018(2) 0.016(2) 0.021(2)
F9 0.064(3) 0.045(3) 0.042(3) -0.019(2) 0.013(2) -0.018(2)
F10 0.028(2) 0.069(3) 0.043(3) -0.028(2) 0.0097(19) -0.006(2)
F11 0.051(3) 0.042(3) 0.040(3) -0.003(2) -0.001(2) -0.013(2)
F12 0.068(3) 0.047(3) 0.029(2) 0.000(2) 0.012(2) -0.008(2)
N1 0.030(3) 0.034(3) 0.019(3) -0.001(2) 0.006(2) -0.002(2)
N2 0.043(4) 0.050(4) 0.041(4) -0.015(3) 0.018(3) -0.011(3)
N3 0.044(5) 0.072(6) 0.120(8) -0.059(6) 0.014(5) -0.005(4)
C1 0.030(4) 0.038(4) 0.017(3) 0.006(3) 0.000(3) 0.003(3)
C2 0.033(4) 0.040(4) 0.017(3) 0.003(3) 0.001(3) 0.005(3)
C3 0.020(3) 0.033(4) 0.022(3) -0.005(3) 0.005(2) 0.004(3)
C4 0.034(4) 0.030(4) 0.029(3) 0.002(3) 0.013(3) 0.008(3)
C5 0.033(4) 0.030(4) 0.040(4) 0.000(3) 0.013(3) 0.004(3)
C6 0.028(4) 0.041(5) 0.040(4) -0.017(3) 0.015(3) -0.005(3)
C7 0.042(5) 0.053(5) 0.029(4) -0.017(4) 0.010(3) 0.001(4)
C8 0.030(4) 0.060(6) 0.025(3) -0.013(4) -0.004(3) 0.013(4)
C9 0.026(3) 0.036(4) 0.019(3) -0.001(3) 0.006(2) -0.001(3)
C10 0.027(4) 0.034(4) 0.031(4) -0.005(3) 0.004(3) -0.002(3)
C11 0.035(4) 0.037(5) 0.043(4) -0.004(4) 0.009(3) -0.009(3)
C12 0.027(4) 0.058(6) 0.045(5) -0.001(4) 0.010(3) -0.010(4)
C13 0.026(4) 0.051(5) 0.044(4) 0.003(4) 0.015(3) 0.010(3)
C14 0.029(4) 0.037(4) 0.031(4) 0.000(3) 0.007(3) 0.002(3)
C15 0.032(4) 0.034(4) 0.021(3) 0.004(3) 0.001(3) 0.001(3)
C16 0.037(4) 0.022(3) 0.019(3) 0.004(3) 0.002(3) 0.000(3)
C17 0.046(4) 0.033(4) 0.023(3) -0.004(3) -0.001(3) 0.005(3)
C18 0.041(4) 0.025(4) 0.016(3) 0.002(3) 0.008(3) -0.007(3)
C19 0.039(4) 0.024(4) 0.035(4) 0.004(3) 0.002(3) 0.000(3)
C20 0.051(5) 0.036(5) 0.036(4) 0.003(3) -0.001(4) -0.014(4)
C21 0.071(6) 0.036(5) 0.030(4) -0.006(3) 0.010(4) -0.014(4)
C22 0.065(6) 0.026(4) 0.044(5) -0.004(3) 0.030(4) -0.002(4)
C23 0.047(4) 0.031(4) 0.031(4) 0.000(3) 0.020(3) 0.008(3)
C24 0.035(4) 0.024(4) 0.025(3) -0.003(3) 0.014(3) -0.004(3)
C25 0.060(5) 0.027(4) 0.032(4) 0.004(3) 0.027(4) 0.006(4)
C26 0.070(6) 0.038(5) 0.037(4) 0.002(4) 0.031(4) -0.002(4)
C27 0.052(5) 0.041(5) 0.035(4) -0.008(4) 0.025(4) 0.002(4)
C28 0.034(4) 0.037(4) 0.037(4) -0.005(3) 0.017(3) 0.006(3)
C29 0.034(4) 0.028(4) 0.027(3) -0.003(3) 0.011(3) 0.004(3)
C30 0.024(3) 0.030(4) 0.020(3) 0.009(3) 0.007(2) 0.002(3)
C31 0.029(4) 0.038(4) 0.020(3) 0.001(3) 0.006(3) -0.006(3)
C32 0.027(3) 0.038(4) 0.016(3) 0.004(3) 0.009(2) -0.003(3)
C33 0.038(4) 0.038(4) 0.023(3) -0.001(3) 0.011(3) -0.006(3)
C34 0.028(4) 0.046(5) 0.039(4) -0.009(4) 0.013(3) -0.005(3)
C35 0.034(4) 0.059(6) 0.039(4) -0.013(4) 0.015(3) -0.001(4)
C36 0.043(5) 0.049(5) 0.038(4) -0.013(4) 0.013(4) 0.002(4)
C37 0.048(5) 0.051(5) 0.038(4) -0.017(4) 0.019(4) -0.016(4)
C38 0.030(4) 0.030(4) 0.023(3) 0.000(3) 0.011(3) -0.005(3)
C39 0.024(3) 0.038(4) 0.021(3) -0.001(3) 0.005(3) -0.003(3)
C40 0.038(4) 0.047(5) 0.037(4) -0.012(4) 0.017(3) -0.007(4)
C41 0.035(4) 0.053(5) 0.030(4) -0.005(4) 0.011(3) -0.011(4)
C42 0.039(5) 0.074(7) 0.065(6) -0.014(5) 0.020(4) -0.025(5)
C43 0.045(6) 0.110(11) 0.121(11) -0.068(9) 0.014(7) -0.020(6)
C44 0.059(8) 0.117(12) 0.186(16) -0.110(12) 0.024(9) -0.018(8)
C45 0.055(6) 0.103(9) 0.069(7) 0.037(7) 0.005(5) -0.021(6)

loop_
_atom_type_symbol
_atom_type_description
_atom_type_scat_dispersion_real
_atom_type_scat_dispersion_imag
_atom_type_scat_source
C C 0.0033 0.0016 'International Tables Vol C Tables 4.2.6.8 and 6.1.1.4'
H H 0.0000 0.0000 'International Tables Vol C Tables 4.2.6.8 and 6.1.1.4'
N N 0.0061 0.0033 'International Tables Vol C Tables 4.2.6.8 and 6.1.1.4'
F F 0.0171 0.0103 'International Tables Vol C Tables 4.2.6.8 and 6.1.1.4'
P P 0.1023 0.0942 'International Tables Vol C Tables 4.2.6.8 and 6.1.1.4'
S S 0.1246 0.1234 'International Tables Vol C Tables 4.2.6.8 and 6.1.1.4'
Pt Pt -1.7033 8.3905 'International Tables Vol C Tables 4.2.6.8 and 6.1.1.4'
Cl Cl 0.1484 0.1585 'International Tables Vol C Tables 4.2.6.8 and 6.1.1.4'

loop_
_geom_angle_atom_site_label_1
_geom_angle_atom_site_label_2
_geom_angle_atom_site_label_3
_geom_angle
P2 Pt1 P1 100.32(6)
P2 Pt1 S2 85.36(6)
P1 Pt1 S2 169.52(6)
P2 Pt1 S1 169.42(6)
P1 Pt1 S1 85.88(6)
S2 Pt1 S1 89.90(6)
C30 S1 C1 104.7(3)
C30 S1 Pt1 107.5(2)
C1 S1 Pt1 105.9(2)
C17 S2 C15 101.6(3)
C17 S2 Pt1 107.4(3)
C15 S2 Pt1 105.9(2)
C9 P1 C3 108.6(3)
C9 P1 C2 105.4(3)
C3 P1 C2 106.5(3)
C9 P1 Pt1 121.7(2)
C3 P1 Pt1 108.9(2)
C2 P1 Pt1 104.7(2)
C18 P2 C24 106.6(3)
C18 P2 C16 105.2(3)
C24 P2 C16 105.4(3)
C18 P2 Pt1 123.8(2)
C24 P2 Pt1 109.7(2)
C16 P2 Pt1 104.8(2)
F6 P3 F2 90.5(3)
F6 P3 F1 92.0(4)
F2 P3 F1 177.5(3)
F6 P3 F3 90.2(3)
F2 P3 F3 89.3(3)
F1 P3 F3 90.3(3)
F6 P3 F5 90.7(3)
F2 P3 F5 90.7(3)
F1 P3 F5 89.6(3)
F3 P3 F5 179.1(3)
F6 P3 F4 179.5(3)
F2 P3 F4 89.0(3)
F1 P3 F4 88.5(3)
F3 P3 F4 89.6(3)
F5 P3 F4 89.5(3)
F7 P4 F11 90.4(3)
F7 P4 F8 179.2(3)
F11 P4 F8 89.2(3)
F7 P4 F9 90.0(3)
F11 P4 F9 179.6(3)
F8 P4 F9 90.5(3)
F7 P4 F12 89.7(3)
F11 P4 F12 91.0(3)
F8 P4 F12 90.9(3)
F9 P4 F12 89.0(3)
F7 P4 F10 90.5(3)
F11 P4 F10 90.4(3)
F8 P4 F10 88.9(3)
F9 P4 F10 89.5(3)
F12 P4 F10 178.6(3)
C32 N1 C39 117.9(6)
C33 N2 C37 118.0(7)
C44 N3 C40 116.7(9)
C2 C1 S1 108.4(4)
C2 C1 H1A 110.0
S1 C1 H1A 110.0
C2 C1 H1B 110.0
S1 C1 H1B 110.0
H1A C1 H1B 108.4
C1 C2 P1 109.7(5)
C1 C2 H2A 109.7
P1 C2 H2A 109.7
C1 C2 H2B 109.7
P1 C2 H2B 109.7
H2A C2 H2B 108.2
C4 C3 C8 119.6(6)
C4 C3 P1 120.1(5)
C8 C3 P1 120.3(5)
C3 C4 C5 119.6(7)
C3 C4 H4 120.2
C5 C4 H4 120.2
C6 C5 C4 119.7(7)
C6 C5 H5 120.2
C4 C5 H5 120.2
C7 C6 C5 120.6(7)
C7 C6 H6 119.7
C5 C6 H6 119.7
C6 C7 C8 120.9(7)
C6 C7 H7 119.6
C8 C7 H7 119.6
C7 C8 C3 119.6(7)
C7 C8 H8 120.2
C3 C8 H8 120.2
C10 C9 C14 119.7(6)
C10 C9 P1 121.5(5)
C14 C9 P1 118.9(5)
C11 C10 C9 119.9(7)
C11 C10 H10 120.1
C9 C10 H10 120.1
C12 C11 C10 120.5(7)
C12 C11 H11 119.7
C10 C11 H11 119.7
C11 C12 C13 120.2(7)
C11 C12 H12 119.9
C13 C12 H12 119.9
C12 C13 C14 120.0(7)
C12 C13 H13 120.0
C14 C13 H13 120.0
C13 C14 C9 119.8(7)
C13 C14 H14 120.1
C9 C14 H14 120.1
C16 C15 S2 110.8(5)
C16 C15 H15A 109.5
S2 C15 H15A 109.5
C16 C15 H15B 109.5
S2 C15 H15B 109.5
H15A C15 H15B 108.1
C15 C16 P2 108.8(5)
C15 C16 H16A 109.9
P2 C16 H16A 109.9
C15 C16 H16B 109.9
P2 C16 H16B 109.9
H16A C16 H16B 108.3
S2 C17 H17A 109.5
S2 C17 H17B 109.5
H17A C17 H17B 109.5
S2 C17 H17C 109.5
H17A C17 H17C 109.5
H17B C17 H17C 109.5
C23 C18 C19 119.9(7)
C23 C18 P2 119.9(6)
C19 C18 P2 120.2(6)
C20 C19 C18 120.8(7)
C20 C19 H19 119.6
C18 C19 H19 119.6
C21 C20 C19 119.4(8)
C21 C20 H20 120.3
C19 C20 H20 120.3
C22 C21 C20 120.7(8)
C22 C21 H21 119.7
C20 C21 H21 119.7
C21 C22 C23 120.4(7)
C21 C22 H22 119.8
C23 C22 H22 119.8
C18 C23 C22 118.8(7)
C18 C23 H23 120.6
C22 C23 H23 120.6
C29 C24 C25 120.5(6)
C29 C24 P2 121.3(5)
C25 C24 P2 118.2(5)
C26 C25 C24 119.3(7)
C26 C25 H25 120.3
C24 C25 H25 120.3
C27 C26 C25 120.1(7)
C27 C26 H26 120.0
C25 C26 H26 120.0
C28 C27 C26 120.2(7)
C28 C27 H27 119.9
C26 C27 H27 119.9
C27 C28 C29 120.5(7)
C27 C28 H28 119.7
C29 C28 H28 119.7
C24 C29 C28 119.4(7)
C24 C29 H29 120.3
C28 C29 H29 120.3
C31 C30 C38 121.4(6)
C31 C30 S1 122.6(5)
C38 C30 S1 115.9(5)
C30 C31 C32 117.1(7)
C30 C31 H31 121.5
C32 C31 H31 121.5
N1 C32 C31 123.0(6)
N1 C32 C33 118.0(6)
C31 C32 C33 119.0(6)
N2 C33 C34 121.9(7)
N2 C33 C32 116.5(6)
C34 C33 C32 121.6(7)
C33 C34 C35 118.7(7)
C33 C34 H34 120.7
C35 C34 H34 120.7
C36 C35 C34 118.6(7)
C36 C35 H35 120.7
C34 C35 H35 120.7
C37 C36 C35 119.8(8)
C37 C36 H36 120.1
C35 C36 H36 120.1
N2 C37 C36 123.0(8)
N2 C37 H37 118.5
C36 C37 H37 118.5
C30 C38 C39 117.0(6)
C30 C38 H38 121.5
C39 C38 H38 121.5
N1 C39 C38 123.5(6)
N1 C39 C40 117.6(6)
C38 C39 C40 118.9(6)
N3 C40 C41 122.8(8)
N3 C40 C39 115.9(7)
C41 C40 C39 121.3(7)
C42 C41 C40 118.9(8)
C42 C41 H41 120.6
C40 C41 H41 120.6
C43 C42 C41 118.1(10)
C43 C42 H42 120.9
C41 C42 H42 120.9
C42 C43 C44 119.9(10)
C42 C43 H43 120.0
C44 C43 H43 120.0
N3 C44 C43 123.5(11)
N3 C44 H44 118.3
C43 C44 H44 118.3
Cl1 C45 Cl2 116.4(7)
Cl1 C45 H45A 108.2
Cl2 C45 H45A 108.2
Cl1 C45 H45B 108.2
Cl2 C45 H45B 108.2
H45A C45 H45B 107.4

loop_
_geom_bond_atom_site_label_1
_geom_bond_atom_site_label_2
_geom_bond_distance
Pt1 P2 2.2640(16)
Pt1 P1 2.2640(17)
Pt1 S2 2.3471(16)
Pt1 S1 2.3513(17)
Cl1 C45 1.633(13)
Cl2 C45 1.725(11)
S1 C30 1.780(6)
S1 C1 1.826(6)
S2 C17 1.803(7)
S2 C15 1.827(7)
P1 C9 1.807(7)
P1 C3 1.813(6)
P1 C2 1.820(7)
P2 C18 1.805(7)
P2 C24 1.816(7)
P2 C16 1.819(7)
P3 F6 1.573(6)
P3 F2 1.586(5)
P3 F1 1.588(6)
P3 F3 1.591(5)
P3 F5 1.605(5)
P3 F4 1.612(5)
P4 F7 1.585(5)
P4 F11 1.587(5)
P4 F8 1.588(5)
P4 F9 1.599(5)
P4 F12 1.600(5)
P4 F10 1.605(5)
N1 C32 1.336(9)
N1 C39 1.339(9)
N2 C33 1.340(10)
N2 C37 1.349(10)
N3 C44 1.326(14)
N3 C40 1.332(11)
C1 C2 1.524(10)
C1 H1A 0.9900
C1 H1B 0.9900
C2 H2A 0.9900
C2 H2B 0.9900
C3 C4 1.383(9)
C3 C8 1.392(9)
C4 C5 1.398(9)
C4 H4 0.9500
C5 C6 1.380(10)
C5 H5 0.9500
C6 C7 1.348(11)
C6 H6 0.9500
C7 C8 1.385(10)
C7 H7 0.9500
C8 H8 0.9500
C9 C10 1.387(10)
C9 C14 1.393(9)
C10 C11 1.382(10)
C10 H10 0.9500
C11 C12 1.376(11)
C11 H11 0.9500
C12 C13 1.378(12)
C12 H12 0.9500
C13 C14 1.390(10)
C13 H13 0.9500
C14 H14 0.9500
C15 C16 1.509(10)
C15 H15A 0.9900
C15 H15B 0.9900
C16 H16A 0.9900
C16 H16B 0.9900
C17 H17A 0.9800
C17 H17B 0.9800
C17 H17C 0.9800
C18 C23 1.364(10)
C18 C19 1.397(10)
C19 C20 1.384(11)
C19 H19 0.9500
C20 C21 1.373(12)
C20 H20 0.9500
C21 C22 1.363(12)
C21 H21 0.9500
C22 C23 1.424(11)
C22 H22 0.9500
C23 H23 0.9500
C24 C29 1.379(10)
C24 C25 1.398(9)
C25 C26 1.389(10)
C25 H25 0.9500
C26 C27 1.388(12)
C26 H26 0.9500
C27 C28 1.371(10)
C27 H27 0.9500
C28 C29 1.395(9)
C28 H28 0.9500
C29 H29 0.9500
C30 C31 1.372(10)
C30 C38 1.380(9)
C31 C32 1.401(9)
C31 H31 0.9500
C32 C33 1.483(10)
C33 C34 1.384(10)
C34 C35 1.395(11)
C34 H34 0.9500
C35 C36 1.366(12)
C35 H35 0.9500
C36 C37 1.350(11)
C36 H36 0.9500
C37 H37 0.9500
C38 C39 1.388(9)
C38 H38 0.9500
C39 C40 1.481(10)
C40 C41 1.384(11)
C41 C42 1.382(11)
C41 H41 0.9500
C42 C43 1.340(15)
C42 H42 0.9500
C43 C44 1.371(16)
C43 H43 0.9500
C44 H44 0.9500
C45 H45A 0.9900
C45 H45B 0.9900

loop_
_geom_torsion_atom_site_label_1
_geom_torsion_atom_site_label_2
_geom_torsion_atom_site_label_3
_geom_torsion_atom_site_label_4
_geom_torsion
P2 Pt1 S1 C30 117.7(4)
P1 Pt1 S1 C30 -116.0(2)
S2 Pt1 S1 C30 54.4(2)
P2 Pt1 S1 C1 -130.8(4)
P1 Pt1 S1 C1 -4.5(2)
S2 Pt1 S1 C1 165.9(2)
P2 Pt1 S2 C17 -106.4(3)
P1 Pt1 S2 C17 130.3(4)
S1 Pt1 S2 C17 64.1(3)
P2 Pt1 S2 C15 1.6(3)
P1 Pt1 S2 C15 -121.7(4)
S1 Pt1 S2 C15 172.1(3)
P2 Pt1 P1 C9 31.7(3)
S2 Pt1 P1 C9 153.9(4)
S1 Pt1 P1 C9 -139.7(3)
P2 Pt1 P1 C3 -95.8(2)
S2 Pt1 P1 C3 26.4(5)
S1 Pt1 P1 C3 92.9(2)
P2 Pt1 P1 C2 150.7(2)
S2 Pt1 P1 C2 -87.2(4)
S1 Pt1 P1 C2 -20.7(2)
P1 Pt1 P2 C18 25.6(3)
S2 Pt1 P2 C18 -145.5(3)
S1 Pt1 P2 C18 150.8(4)
P1 Pt1 P2 C24 -101.5(3)
S2 Pt1 P2 C24 87.4(3)
S1 Pt1 P2 C24 23.7(4)
P1 Pt1 P2 C16 145.8(2)
S2 Pt1 P2 C16 -25.3(2)
S1 Pt1 P2 C16 -89.0(4)
C30 S1 C1 C2 148.1(5)
Pt1 S1 C1 C2 34.7(5)
S1 C1 C2 P1 -54.9(6)
C9 P1 C2 C1 178.8(5)
C3 P1 C2 C1 -66.0(5)
Pt1 P1 C2 C1 49.3(5)
C9 P1 C3 C4 -110.0(6)
C2 P1 C3 C4 137.0(6)
Pt1 P1 C3 C4 24.6(6)
C9 P1 C3 C8 71.1(7)
C2 P1 C3 C8 -42.0(7)
Pt1 P1 C3 C8 -154.4(6)
C8 C3 C4 C5 -0.8(11)
P1 C3 C4 C5 -179.8(5)
C3 C4 C5 C6 0.4(11)
C4 C5 C6 C7 0.2(12)
C5 C6 C7 C8 -0.3(13)
C6 C7 C8 C3 -0.1(13)
C4 C3 C8 C7 0.7(12)
P1 C3 C8 C7 179.6(6)
C3 P1 C9 C10 1.2(7)
C2 P1 C9 C10 115.0(6)
Pt1 P1 C9 C10 -126.3(5)
C3 P1 C9 C14 -179.0(5)
C2 P1 C9 C14 -65.2(6)
Pt1 P1 C9 C14 53.5(6)
C14 C9 C10 C11 -0.5(11)
P1 C9 C10 C11 179.3(6)
C9 C10 C11 C12 0.6(12)
C10 C11 C12 C13 -1.0(13)
C11 C12 C13 C14 1.4(13)
C12 C13 C14 C9 -1.3(12)
C10 C9 C14 C13 0.9(11)
P1 C9 C14 C13 -178.9(6)
C17 S2 C15 C16 140.9(5)
Pt1 S2 C15 C16 28.8(5)
S2 C15 C16 P2 -51.9(6)
C18 P2 C16 C15 -177.2(4)
C24 P2 C16 C15 -64.8(5)
Pt1 P2 C16 C15 50.9(5)
C24 P2 C18 C23 -151.1(5)
C16 P2 C18 C23 -39.5(6)
Pt1 P2 C18 C23 80.5(6)
C24 P2 C18 C19 29.2(6)
C16 P2 C18 C19 140.8(5)
Pt1 P2 C18 C19 -99.2(5)
C23 C18 C19 C20 0.6(10)
P2 C18 C19 C20 -179.7(6)
C18 C19 C20 C21 0.8(11)
C19 C20 C21 C22 -0.9(12)
C20 C21 C22 C23 -0.4(12)
C19 C18 C23 C22 -1.9(10)
P2 C18 C23 C22 178.4(5)
C21 C22 C23 C18 1.8(11)
C18 P2 C24 C29 -125.7(6)
C16 P2 C24 C29 122.8(6)
Pt1 P2 C24 C29 10.5(7)
C18 P2 C24 C25 55.3(7)
C16 P2 C24 C25 -56.2(7)
Pt1 P2 C24 C25 -168.5(6)
C29 C24 C25 C26 0.5(12)
P2 C24 C25 C26 179.5(7)
C24 C25 C26 C27 -0.2(13)
C25 C26 C27 C28 -0.7(14)
C26 C27 C28 C29 1.4(13)
C25 C24 C29 C28 0.2(11)
P2 C24 C29 C28 -178.8(6)
C27 C28 C29 C24 -1.1(11)
C1 S1 C30 C31 -44.9(6)
Pt1 S1 C30 C31 67.4(6)
C1 S1 C30 C38 137.7(5)
Pt1 S1 C30 C38 -110.0(5)
C38 C30 C31 C32 -1.5(10)
S1 C30 C31 C32 -178.8(5)
C39 N1 C32 C31 -2.6(10)
C39 N1 C32 C33 179.4(6)
C30 C31 C32 N1 4.0(10)
C30 C31 C32 C33 -177.9(6)
C37 N2 C33 C34 2.1(12)
C37 N2 C33 C32 -178.4(7)
N1 C32 C33 N2 170.6(7)
C31 C32 C33 N2 -7.6(10)
N1 C32 C33 C34 -9.9(10)
C31 C32 C33 C34 171.9(7)
N2 C33 C34 C35 -1.3(12)
C32 C33 C34 C35 179.2(7)
C33 C34 C35 C36 -0.3(13)
C34 C35 C36 C37 1.0(14)
C33 N2 C37 C36 -1.4(13)
C35 C36 C37 N2 -0.2(14)
C31 C30 C38 C39 -2.1(10)
S1 C30 C38 C39 175.3(5)
C32 N1 C39 C38 -1.4(10)
C32 N1 C39 C40 178.6(6)
C30 C38 C39 N1 3.7(10)
C30 C38 C39 C40 -176.3(6)
C44 N3 C40 C41 -0.5(17)
C44 N3 C40 C39 177.8(12)
N1 C39 C40 N3 164.2(8)
C38 C39 C40 N3 -15.9(11)
N1 C39 C40 C41 -17.5(11)
C38 C39 C40 C41 162.5(7)
N3 C40 C41 C42 -0.3(13)
C39 C40 C41 C42 -178.5(8)
C40 C41 C42 C43 -1.2(15)
C41 C42 C43 C44 3(2)
C40 N3 C44 C43 3(3)
C42 C43 C44 N3 -4(3)
